data_4508867
loop_
_publ_author_name
'Ananchenko, Gennady S.'
'Udachin, Konstantin A.'
'Pojarova, Michaela'
'Dubes, Alix'
'Ripmeester, John A.'
'Jebors, Said'
'Coleman, Anthony W.'

_publ_section_title
;
 Van der Waals Nanocapsular Complexes of Amphiphilic Calixarenes
;
_journal_issue 9
_journal_name_full 'Crystal Growth &amp; Design'
_journal_page_first 2141
_journal_paper_doi 10.1021/cg0603826
_journal_volume 6
_journal_year 2006
_chemical_formula_sum 'C58 H76 O9.5'
_chemical_formula_weight 925.19
_chemical_name_systematic
; 
 ? 
;
_space_group_IT_number 126
_symmetry_cell_setting tetragonal
_symmetry_space_group_name_Hall '-P 4a 2bc'
_symmetry_space_group_name_H-M 'P 4/n n c :2'
_atom_sites_solution_hydrogens geom
_atom_sites_solution_primary direct
_atom_sites_solution_secondary difmap
_audit_creation_method SHELXL-97
_cell_angle_alpha 90.00
_cell_angle_beta 90.00
_cell_angle_gamma 90.00
_cell_formula_units_Z 4
_cell_length_a 15.4735(12)
_cell_length_b 15.4735(12)
_cell_length_c 22.604(3)
_cell_measurement_temperature 125(2)
_cell_volume 5412.1(9)
_computing_structure_refinement 'SHELXL-97 (Sheldrick, 1997)'
_computing_structure_solution 'SHELXS-97 (Sheldrick, 1990)'
_diffrn_ambient_temperature 125(2)
_diffrn_measured_fraction_theta_full 0.996
_diffrn_measured_fraction_theta_max 0.996
_diffrn_radiation_monochromator graphite
_diffrn_radiation_source 'fine-focus sealed tube'
_diffrn_radiation_type MoK\a
_diffrn_radiation_wavelength 0.71070
_diffrn_reflns_av_R_equivalents 0.0651
_diffrn_reflns_av_sigmaI/netI 0.0250
_diffrn_reflns_limit_h_max 20
_diffrn_reflns_limit_h_min -20
_diffrn_reflns_limit_k_max 20
_diffrn_reflns_limit_k_min -20
_diffrn_reflns_limit_l_max 30
_diffrn_reflns_limit_l_min -29
_diffrn_reflns_number 57351
_diffrn_reflns_theta_full 28.27
_diffrn_reflns_theta_max 28.27
_diffrn_reflns_theta_min 2.63
_exptl_absorpt_coefficient_mu 0.076
_exptl_absorpt_correction_T_max 0.9925
_exptl_absorpt_correction_T_min 0.9632
_exptl_absorpt_correction_type multi-scan
_exptl_absorpt_process_details sadabs
_exptl_crystal_density_diffrn 1.135
_exptl_crystal_density_method 'not measured'
_exptl_crystal_F_000 2000
_exptl_crystal_size_max 0.50
_exptl_crystal_size_mid 0.50
_exptl_crystal_size_min 0.10
_refine_diff_density_max 0.450
_refine_diff_density_min -0.221
_refine_diff_density_rms 0.055
_refine_ls_extinction_coef 0.0007(6)
_refine_ls_extinction_expression Fc^*^=kFc[1+0.001xFc^2^\l^3^/sin(2\q)]^-1/4^
_refine_ls_extinction_method SHELXL
_refine_ls_goodness_of_fit_ref 1.106
_refine_ls_hydrogen_treatment mixed
_refine_ls_matrix_type full
_refine_ls_number_parameters 386
_refine_ls_number_reflns 3355
_refine_ls_number_restraints 327
_refine_ls_restrained_S_all 1.089
_refine_ls_R_factor_all 0.1429
_refine_ls_R_factor_gt 0.0756
_refine_ls_shift/su_max 0.040
_refine_ls_shift/su_mean 0.003
_refine_ls_structure_factor_coef Fsqd
_refine_ls_weighting_details 'calc w=1/[\s^2^(Fo^2^)+(0.0966P)^2^+6.8007P] where P=(Fo^2^+2Fc^2^)/3'
_refine_ls_weighting_scheme calc
_refine_ls_wR_factor_gt 0.1958
_refine_ls_wR_factor_ref 0.2707
_reflns_number_gt 1884
_reflns_number_total 3355
_reflns_threshold_expression >2sigma(I)
_cod_data_source_file cg0603826sup2.cif
_cod_data_source_block ga3
_cod_depositor_comments
;
The following automatic conversions were performed:

'_exptl_absorpt_correction_type' value 'multiscan' changed to
'multi-scan' according to
/home/saulius/struct/CIF-dictionaries/cif_core.dic dictionary named
'cif_core.dic' version 2.4.2 from 2011-04-26.

Automatic conversion script
Id: cif_fix_values 1891 2012-01-12 08:04:46Z andrius 
;
_cod_original_cell_volume 5412.2(10)
_cod_original_sg_symbol_H-M P4/nnc
_cod_original_formula_sum 'C58 H76 O9.50'
_cod_database_code 4508867

loop_
_symmetry_equiv_pos_as_xyz
'x, y, z'
'-x+1/2, -y+1/2, z'
'-y+1/2, x, z'
'y, -x+1/2, z'
'-x+1/2, y, -z+1/2'
'x, -y+1/2, -z+1/2'
'y, x, -z+1/2'
'-y+1/2, -x+1/2, -z+1/2'
'-x, -y, -z'
'x-1/2, y-1/2, -z'
'y-1/2, -x, -z'
'-y, x-1/2, -z'
'x-1/2, -y, z-1/2'
'-x, y-1/2, z-1/2'
'-y, -x, z-1/2'
'y-1/2, x-1/2, z-1/2'

loop_
_atom_site_label
_atom_site_type_symbol
_atom_site_fract_x
_atom_site_fract_y
_atom_site_fract_z
_atom_site_U_iso_or_equiv
_atom_site_adp_type
_atom_site_occupancy
_atom_site_symmetry_multiplicity
_atom_site_calc_flag
_atom_site_refinement_flags
_atom_site_disorder_assembly
_atom_site_disorder_group
O1B O 0.0368(6) 0.1187(12) 0.7743(4) 0.065(6) Uani 0.03 1 d PDU A -1
C1B C 0.0332(6) 0.1020(16) 0.7120(4) 0.150(18) Uani 0.03 1 d PDU A -1
H1B1 H -0.0175 0.1314 0.6945 0.180 Uiso 0.03 1 calc PR A -1
H1B2 H 0.0274 0.0392 0.7049 0.180 Uiso 0.03 1 calc PR A -1
C2B C 0.1126(7) 0.1341(14) 0.6846(4) 0.066(9) Uani 0.03 1 d PDU A -1
H2B1 H 0.0988 0.1759 0.6529 0.079 Uiso 0.03 1 calc PR A -1
H2B2 H 0.1458 0.0857 0.6672 0.079 Uiso 0.03 1 calc PR A -1
C3B C 0.1629(7) 0.1763(16) 0.7317(4) 0.103(14) Uani 0.03 1 d PDU A -1
H3B1 H 0.2191 0.1467 0.7370 0.123 Uiso 0.03 1 calc PR A -1
H3B2 H 0.1740 0.2375 0.7214 0.123 Uiso 0.03 1 calc PR A -1
C4B C 0.1116(9) 0.1705(16) 0.7858(5) 0.118(15) Uani 0.03 1 d PDU A -1
H4B1 H 0.1464 0.1441 0.8178 0.141 Uiso 0.03 1 calc PR A -1
H4B2 H 0.0938 0.2291 0.7986 0.141 Uiso 0.03 1 calc PR A -1
O1BA O 0.0192(9) 0.0463(7) 0.7414(4) 0.065(6) Uani 0.05 1 d PDU B -2
C1BA C 0.0275(10) 0.0875(8) 0.6849(4) 0.150(18) Uani 0.05 1 d PDU B -2
H1B3 H -0.0303 0.1028 0.6693 0.180 Uiso 0.05 1 calc PR B -2
H1B4 H 0.0557 0.0478 0.6564 0.180 Uiso 0.05 1 calc PR B -2
C2BA C 0.0797(12) 0.1654(9) 0.6924(4) 0.066(9) Uani 0.05 1 d PDU B -2
H2B3 H 0.0462 0.2171 0.6805 0.079 Uiso 0.05 1 calc PR B -2
H2B4 H 0.1323 0.1620 0.6676 0.079 Uiso 0.05 1 calc PR B -2
C3BA C 0.1033(11) 0.1710(8) 0.7552(4) 0.103(14) Uani 0.05 1 d PDU B -2
H3B3 H 0.1670 0.1711 0.7597 0.123 Uiso 0.05 1 calc PR B -2
H3B4 H 0.0801 0.2248 0.7728 0.123 Uiso 0.05 1 calc PR B -2
C4BA C 0.0660(14) 0.0954(10) 0.7846(5) 0.118(15) Uani 0.05 1 d PDU B -2
H4B3 H 0.1124 0.0595 0.8021 0.141 Uiso 0.05 1 calc PR B -2
H4B4 H 0.0267 0.1140 0.8167 0.141 Uiso 0.05 1 calc PR B -2
O1BB O 0.0842(8) 0.0843(8) 0.6884(3) 0.065(6) Uani 0.05 1 d PDU C -3
C1BB C 0.0349(11) 0.0381(11) 0.7319(4) 0.150(18) Uani 0.05 1 d PDU C -3
H1B5 H 0.0485 -0.0243 0.7297 0.180 Uiso 0.05 1 calc PR C -3
H1B6 H -0.0276 0.0457 0.7242 0.180 Uiso 0.05 1 calc PR C -3
C2BB C 0.0564(9) 0.0714(9) 0.7906(4) 0.066(9) Uani 0.05 1 d PDU C -3
H2B5 H 0.0842 0.0258 0.8148 0.079 Uiso 0.05 1 calc PR C -3
H2B6 H 0.0035 0.0911 0.8113 0.079 Uiso 0.05 1 calc PR C -3
C3BB C 0.1161(12) 0.1442(11) 0.7816(3) 0.103(14) Uani 0.05 1 d PDU C -3
H3B5 H 0.0921 0.1976 0.7993 0.123 Uiso 0.05 1 calc PR C -3
H3B6 H 0.1726 0.1319 0.8004 0.123 Uiso 0.05 1 calc PR C -3
C4BB C 0.1264(15) 0.1547(11) 0.7178(4) 0.118(15) Uani 0.05 1 d PDU C -3
H4B5 H 0.1007 0.2102 0.7050 0.141 Uiso 0.05 1 calc PR C -3
H4B6 H 0.1886 0.1552 0.7074 0.141 Uiso 0.05 1 calc PR C -3
O1A O 0.3046(6) 0.1677(5) 0.5676(5) 0.183(7) Uani 0.17 1 d PDU D -1
C1A C 0.3681(5) 0.2335(4) 0.5791(5) 0.042(3) Uani 0.17 1 d PDU D -1
H1A1 H 0.4222 0.2203 0.5576 0.051 Uiso 0.17 1 calc PR D -1
H1A2 H 0.3811 0.2361 0.6220 0.051 Uiso 0.17 1 calc PR D -1
C2A C 0.3325(5) 0.3158(4) 0.5590(5) 0.051(3) Uani 0.17 1 d PDU D -1
H2A1 H 0.3765 0.3487 0.5367 0.061 Uiso 0.17 1 calc PR D -1
H2A2 H 0.3136 0.3510 0.5932 0.061 Uiso 0.17 1 calc PR D -1
C3A C 0.2583(8) 0.2953(5) 0.5207(7) 0.175(12) Uani 0.17 1 d PDU D -1
H3A1 H 0.2055 0.3243 0.5354 0.209 Uiso 0.17 1 calc PR D -1
H3A2 H 0.2695 0.3146 0.4797 0.209 Uiso 0.17 1 calc PR D -1
C4A C 0.2482(9) 0.2013(5) 0.5230(6) 0.091(5) Uani 0.17 1 d PDU D -1
H4A1 H 0.1875 0.1863 0.5324 0.109 Uiso 0.17 1 calc PR D -1
H4A2 H 0.2628 0.1757 0.4841 0.109 Uiso 0.17 1 calc PR D -1
O1AA O 0.3020(7) 0.1864(5) 0.5526(6) 0.183(7) Uani 0.08 1 d PDU E -2
C1AA C 0.3424(7) 0.2526(6) 0.5874(7) 0.042(3) Uani 0.08 1 d PDU E -2
H1A3 H 0.4001 0.2666 0.5711 0.051 Uiso 0.08 1 calc PR E -2
H1A4 H 0.3496 0.2328 0.6287 0.051 Uiso 0.08 1 calc PR E -2
C2AA C 0.2861(7) 0.3292(6) 0.5854(5) 0.051(3) Uani 0.08 1 d PDU E -2
H2A3 H 0.3209 0.3822 0.5794 0.061 Uiso 0.08 1 calc PR E -2
H2A4 H 0.2533 0.3349 0.6227 0.061 Uiso 0.08 1 calc PR E -2
C3AA C 0.2269(9) 0.3160(6) 0.5353(7) 0.175(12) Uani 0.08 1 d PDU E -2
H3A3 H 0.1662 0.3231 0.5482 0.209 Uiso 0.08 1 calc PR E -2
H3A4 H 0.2390 0.3583 0.5035 0.209 Uiso 0.08 1 calc PR E -2
C4AA C 0.2416(11) 0.2279(6) 0.5139(7) 0.091(5) Uani 0.08 1 d PDU E -2
H4A3 H 0.1864 0.1954 0.5134 0.109 Uiso 0.08 1 calc PR E -2
H4A4 H 0.2648 0.2293 0.4731 0.109 Uiso 0.08 1 calc PR E -2
O1 O 0.21513(9) 0.13008(9) 0.30937(6) 0.0476(4) Uani 1 1 d . . .
H1 H 0.2671 0.1427 0.3031 0.057 Uiso 1 1 calc R . .
C1 C 0.20861(13) 0.08448(12) 0.36145(8) 0.0411(5) Uani 1 1 d . . .
C2 C 0.12614(13) 0.08036(12) 0.38712(9) 0.0425(5) Uani 1 1 d . . .
C3 C 0.11727(13) 0.03595(13) 0.43958(9) 0.0457(5) Uani 1 1 d . . .
H3 H 0.0619 0.0319 0.4575 0.055 Uiso 1 1 calc R . .
C4 C 0.18815(14) -0.00320(13) 0.46686(9) 0.0482(5) Uani 1 1 d . . .
C5 C 0.26898(14) 0.00112(13) 0.43965(9) 0.0477(5) Uani 1 1 d . . .
H5 H 0.3171 -0.0262 0.4578 0.057 Uiso 1 1 calc R . .
C6 C 0.28025(13) 0.04427(12) 0.38684(9) 0.0429(5) Uani 1 1 d . . .
C7 C 0.37071(13) 0.05073(13) 0.36072(9) 0.0446(5) Uani 1 1 d . . .
H7A H 0.4026 -0.0035 0.3686 0.054 Uiso 1 1 calc R . .
H7B H 0.3666 0.0582 0.3173 0.054 Uiso 1 1 calc R . .
O2 O 0.1018(3) -0.0533(3) 0.5419(2) 0.0531(6) Uani 0.37 1 d PU F -1
C8 C 0.1768(4) -0.0472(5) 0.5215(3) 0.0482(7) Uani 0.37 1 d PD F -1
C9 C 0.2543(4) -0.0899(5) 0.5524(3) 0.0547(9) Uani 0.37 1 d PDU F -1
H9A H 0.2684 -0.1443 0.5314 0.066 Uiso 0.37 1 calc PR F -1
H9B H 0.3049 -0.0511 0.5489 0.066 Uiso 0.37 1 calc PR F -1
C10 C 0.2394(6) -0.1100(8) 0.6169(4) 0.1103(18) Uani 0.37 1 d PD F -1
H10A H 0.2010 -0.1610 0.6197 0.132 Uiso 0.37 1 calc PR F -1
H10B H 0.2086 -0.0606 0.6351 0.132 Uiso 0.37 1 calc PR F -1
C11 C 0.3201(6) -0.1278(7) 0.6524(4) 0.108(2) Uani 0.37 1 d PD F -1
H11A H 0.3610 -0.1615 0.6279 0.129 Uiso 0.37 1 calc PR F -1
H11B H 0.3048 -0.1634 0.6873 0.129 Uiso 0.37 1 calc PR F -1
C12 C 0.3652(7) -0.0439(8) 0.6736(4) 0.141(4) Uani 0.37 1 d PDU F -1
H12A H 0.3989 -0.0181 0.6409 0.169 Uiso 0.37 1 calc PR F -1
H12B H 0.3215 -0.0013 0.6868 0.169 Uiso 0.37 1 calc PR F -1
C13 C 0.4257(7) -0.0679(10) 0.7256(4) 0.137(4) Uani 0.37 1 d PDU F -1
H13A H 0.4172 -0.1287 0.7361 0.206 Uiso 0.37 1 calc PR F -1
H13B H 0.4123 -0.0314 0.7599 0.206 Uiso 0.37 1 calc PR F -1
H13C H 0.4859 -0.0587 0.7138 0.206 Uiso 0.37 1 calc PR F -1
O2A O 0.1147(9) -0.0643(9) 0.5524(6) 0.0531(6) Uani 0.15 1 d PU F 2
C8A C 0.1750(11) -0.0364(11) 0.5267(8) 0.0482(7) Uani 0.15 1 d PD F 2
C9A C 0.2340(10) -0.1049(10) 0.5551(5) 0.0547(9) Uani 0.15 1 d PDU F 2
H9A1 H 0.2081 -0.1631 0.5509 0.066 Uiso 0.15 1 calc PR F 2
H9A2 H 0.2914 -0.1050 0.5357 0.066 Uiso 0.15 1 calc PR F 2
C10A C 0.2428(10) -0.081(2) 0.6205(6) 0.1103(18) Uani 0.15 1 d PD F 2
H10C H 0.2137 -0.1263 0.6442 0.132 Uiso 0.15 1 calc PR F 2
H10D H 0.2114 -0.0263 0.6273 0.132 Uiso 0.15 1 calc PR F 2
C11A C 0.3355(10) -0.0704(19) 0.6439(6) 0.108(2) Uani 0.15 1 d PD F 2
H11C H 0.3560 -0.0102 0.6394 0.129 Uiso 0.15 1 calc PR F 2
H11D H 0.3761 -0.1098 0.6234 0.129 Uiso 0.15 1 calc PR F 2
C12A C 0.3254(11) -0.0952(17) 0.7105(7) 0.181(12) Uani 0.15 1 d PDU F 2
H12C H 0.3113 -0.0420 0.7329 0.217 Uiso 0.15 1 calc PR F 2
H12D H 0.2752 -0.1346 0.7141 0.217 Uiso 0.15 1 calc PR F 2
C13A C 0.4028(11) -0.1384(15) 0.7405(11) 0.113(8) Uani 0.15 1 d PDU F 2
H13D H 0.4280 -0.1813 0.7136 0.169 Uiso 0.15 1 calc PR F 2
H13E H 0.3837 -0.1672 0.7768 0.169 Uiso 0.15 1 calc PR F 2
H13F H 0.4462 -0.0946 0.7501 0.169 Uiso 0.15 1 calc PR F 2
O2B O 0.1059(4) -0.0425(3) 0.5528(3) 0.0531(6) Uani 0.39 1 d PU F -3
C8B C 0.1749(5) -0.0466(5) 0.5281(4) 0.0482(7) Uani 0.39 1 d PD F -3
C9B C 0.2570(4) -0.0721(5) 0.5623(3) 0.0547(9) Uani 0.39 1 d PDU F -3
H9B1 H 0.2951 -0.1057 0.5357 0.066 Uiso 0.39 1 calc PR F -3
H9B2 H 0.2884 -0.0189 0.5736 0.066 Uiso 0.39 1 calc PR F -3
C10B C 0.2405(7) -0.1247(8) 0.6173(4) 0.1103(18) Uani 0.39 1 d PD F -3
H10E H 0.2044 -0.1752 0.6069 0.132 Uiso 0.39 1 calc PR F -3
H10F H 0.2075 -0.0890 0.6458 0.132 Uiso 0.39 1 calc PR F -3
C11B C 0.3226(6) -0.1560(9) 0.6468(3) 0.108(2) Uani 0.39 1 d PD F -3
H11E H 0.3689 -0.1134 0.6388 0.129 Uiso 0.39 1 calc PR F -3
H11F H 0.3399 -0.2111 0.6279 0.129 Uiso 0.39 1 calc PR F -3
C12B C 0.3177(6) -0.1705(8) 0.7136(3) 0.124(4) Uani 0.39 1 d PDU F -3
H12E H 0.2657 -0.2052 0.7227 0.148 Uiso 0.39 1 calc PR F -3
H12F H 0.3115 -0.1139 0.7335 0.148 Uiso 0.39 1 calc PR F -3
C13B C 0.3986(5) -0.2173(7) 0.7384(4) 0.118(4) Uani 0.39 1 d PDU F -3
H13G H 0.3984 -0.2777 0.7254 0.177 Uiso 0.39 1 calc PR F -3
H13H H 0.3976 -0.2151 0.7818 0.177 Uiso 0.39 1 calc PR F -3
H13I H 0.4509 -0.1886 0.7239 0.177 Uiso 0.39 1 calc PR F -3
O2C O 0.0965(14) -0.0166(13) 0.5497(10) 0.0531(6) Uani 0.09 1 d PU F -4
C8C C 0.2063(11) -0.0518(17) 0.5440(8) 0.0482(7) Uani 0.09 1 d PD F -4
C9C C 0.2797(12) -0.0407(10) 0.5905(9) 0.0547(9) Uani 0.09 1 d PDU F -4
H9C1 H 0.3301 -0.0098 0.5737 0.066 Uiso 0.09 1 calc PR F -4
H9C2 H 0.2592 -0.0100 0.6262 0.066 Uiso 0.09 1 calc PR F -4
C10C C 0.3007(18) -0.1360(12) 0.6036(8) 0.1103(18) Uani 0.09 1 d PD F -4
H10G H 0.2476 -0.1712 0.5996 0.132 Uiso 0.09 1 calc PR F -4
H10H H 0.3435 -0.1574 0.5745 0.132 Uiso 0.09 1 calc PR F -4
C11C C 0.337(2) -0.1463(11) 0.6660(9) 0.108(2) Uani 0.09 1 d PD F -4
H11G H 0.2953 -0.1222 0.6949 0.129 Uiso 0.09 1 calc PR F -4
H11H H 0.3915 -0.1131 0.6694 0.129 Uiso 0.09 1 calc PR F -4
C12C C 0.3545(11) -0.2412(12) 0.6810(12) 0.098(11) Uani 0.09 1 d PDU F -4
H12G H 0.3446 -0.2777 0.6458 0.117 Uiso 0.09 1 calc PR F -4
H12H H 0.3150 -0.2606 0.7128 0.117 Uiso 0.09 1 calc PR F -4
C13C C 0.4485(15) -0.250(4) 0.701(3) 0.33(3) Uani 0.09 1 d PDU F -4
H13J H 0.4697 -0.3078 0.6923 0.496 Uiso 0.09 1 calc PR F -4
H13K H 0.4517 -0.2400 0.7443 0.496 Uiso 0.09 1 calc PR F -4
H13L H 0.4841 -0.2068 0.6810 0.496 Uiso 0.09 1 calc PR F -4

loop_
_atom_site_aniso_label
_atom_site_aniso_U_11
_atom_site_aniso_U_22
_atom_site_aniso_U_33
_atom_site_aniso_U_23
_atom_site_aniso_U_13
_atom_site_aniso_U_12
O1B 0.069(12) 0.070(12) 0.057(11) 0.005(10) 0.017(10) -0.005(10)
C1B 0.14(2) 0.15(3) 0.15(3) -0.02(2) 0.00(2) 0.007(19)
C2B 0.070(16) 0.037(13) 0.091(17) 0.019(13) 0.009(14) 0.015(12)
C3B 0.10(2) 0.12(2) 0.09(2) 0.003(17) 0.007(16) -0.015(18)
C4B 0.13(2) 0.11(2) 0.11(2) 0.001(19) -0.002(19) 0.012(18)
O1BA 0.069(12) 0.070(12) 0.057(11) 0.005(10) 0.017(10) -0.005(10)
C1BA 0.14(2) 0.15(3) 0.15(3) -0.02(2) 0.00(2) 0.007(19)
C2BA 0.070(16) 0.037(13) 0.091(17) 0.019(13) 0.009(14) 0.015(12)
C3BA 0.10(2) 0.12(2) 0.09(2) 0.003(17) 0.007(16) -0.015(18)
C4BA 0.13(2) 0.11(2) 0.11(2) 0.001(19) -0.002(19) 0.012(18)
O1BB 0.069(12) 0.070(12) 0.057(11) 0.005(10) 0.017(10) -0.005(10)
C1BB 0.14(2) 0.15(3) 0.15(3) -0.02(2) 0.00(2) 0.007(19)
C2BB 0.070(16) 0.037(13) 0.091(17) 0.019(13) 0.009(14) 0.015(12)
C3BB 0.10(2) 0.12(2) 0.09(2) 0.003(17) 0.007(16) -0.015(18)
C4BB 0.13(2) 0.11(2) 0.11(2) 0.001(19) -0.002(19) 0.012(18)
O1A 0.202(13) 0.181(13) 0.166(12) -0.042(11) -0.007(11) 0.079(11)
C1A 0.040(6) 0.018(4) 0.069(6) 0.003(4) 0.003(5) 0.004(4)
C2A 0.032(5) 0.043(6) 0.078(8) -0.004(5) -0.021(5) 0.014(5)
C3A 0.16(2) 0.171(19) 0.191(18) 0.022(14) 0.01(2) -0.042(18)
C4A 0.096(8) 0.041(6) 0.136(9) -0.059(6) 0.027(10) -0.029(7)
O1AA 0.202(13) 0.181(13) 0.166(12) -0.042(11) -0.007(11) 0.079(11)
C1AA 0.040(6) 0.018(4) 0.069(6) 0.003(4) 0.003(5) 0.004(4)
C2AA 0.032(5) 0.043(6) 0.078(8) -0.004(5) -0.021(5) 0.014(5)
C3AA 0.16(2) 0.171(19) 0.191(18) 0.022(14) 0.01(2) -0.042(18)
C4AA 0.096(8) 0.041(6) 0.136(9) -0.059(6) 0.027(10) -0.029(7)
O1 0.0458(7) 0.0538(8) 0.0433(7) 0.0034(6) 0.0060(6) 0.0038(6)
C1 0.0462(10) 0.0377(9) 0.0396(9) -0.0035(8) 0.0049(8) -0.0013(8)
C2 0.0443(10) 0.0359(9) 0.0473(10) -0.0074(8) 0.0054(8) -0.0034(8)
C3 0.0451(10) 0.0406(10) 0.0514(11) -0.0046(8) 0.0077(9) -0.0080(8)
C4 0.0491(11) 0.0432(10) 0.0522(11) 0.0041(9) 0.0095(9) -0.0055(9)
C5 0.0483(11) 0.0411(10) 0.0535(11) 0.0037(9) 0.0059(9) 0.0002(9)
C6 0.0459(10) 0.0373(9) 0.0455(10) -0.0014(8) 0.0069(8) -0.0006(8)
C7 0.0447(10) 0.0407(10) 0.0485(10) 0.0024(8) 0.0084(9) 0.0045(8)
O2 0.0520(9) 0.0527(13) 0.0546(11) 0.0114(10) 0.0090(8) -0.0042(9)
C8 0.0478(13) 0.0511(13) 0.0458(13) 0.0090(11) 0.0047(10) -0.0063(11)
C9 0.0492(15) 0.063(2) 0.0518(15) 0.0123(14) 0.0057(13) -0.0032(15)
C10 0.087(3) 0.158(5) 0.086(2) 0.054(3) 0.010(2) 0.009(3)
C11 0.080(3) 0.182(6) 0.062(2) 0.042(3) 0.008(2) 0.007(4)
C12 0.121(7) 0.227(11) 0.075(5) -0.004(7) 0.003(6) 0.059(8)
C13 0.101(7) 0.215(11) 0.095(6) 0.014(7) -0.008(6) 0.037(7)
O2A 0.0520(9) 0.0527(13) 0.0546(11) 0.0114(10) 0.0090(8) -0.0042(9)
C8A 0.0478(13) 0.0511(13) 0.0458(13) 0.0090(11) 0.0047(10) -0.0063(11)
C9A 0.0492(15) 0.063(2) 0.0518(15) 0.0123(14) 0.0057(13) -0.0032(15)
C10A 0.087(3) 0.158(5) 0.086(2) 0.054(3) 0.010(2) 0.009(3)
C11A 0.080(3) 0.182(6) 0.062(2) 0.042(3) 0.008(2) 0.007(4)
C12A 0.144(18) 0.13(2) 0.27(3) -0.04(2) -0.124(18) -0.018(17)
C13A 0.065(9) 0.112(16) 0.162(18) -0.005(15) -0.065(11) 0.016(11)
O2B 0.0520(9) 0.0527(13) 0.0546(11) 0.0114(10) 0.0090(8) -0.0042(9)
C8B 0.0478(13) 0.0511(13) 0.0458(13) 0.0090(11) 0.0047(10) -0.0063(11)
C9B 0.0492(15) 0.063(2) 0.0518(15) 0.0123(14) 0.0057(13) -0.0032(15)
C10B 0.087(3) 0.158(5) 0.086(2) 0.054(3) 0.010(2) 0.009(3)
C11B 0.080(3) 0.182(6) 0.062(2) 0.042(3) 0.008(2) 0.007(4)
C12B 0.094(6) 0.207(9) 0.069(4) 0.042(6) -0.003(4) -0.013(6)
C13B 0.068(4) 0.189(10) 0.097(6) 0.034(6) -0.002(4) 0.008(5)
O2C 0.0520(9) 0.0527(13) 0.0546(11) 0.0114(10) 0.0090(8) -0.0042(9)
C8C 0.0478(13) 0.0511(13) 0.0458(13) 0.0090(11) 0.0047(10) -0.0063(11)
C9C 0.0492(15) 0.063(2) 0.0518(15) 0.0123(14) 0.0057(13) -0.0032(15)
C10C 0.087(3) 0.158(5) 0.086(2) 0.054(3) 0.010(2) 0.009(3)
C11C 0.080(3) 0.182(6) 0.062(2) 0.042(3) 0.008(2) 0.007(4)
C12C 0.13(2) 0.10(2) 0.065(16) -0.002(17) -0.019(17) 0.02(2)
C13C 0.35(5) 0.31(5) 0.33(5) 0.01(4) 0.03(4) 0.02(4)

loop_
_atom_type_symbol
_atom_type_description
_atom_type_scat_dispersion_real
_atom_type_scat_dispersion_imag
_atom_type_scat_source
C C 0.0033 0.0016 'International Tables Vol C Tables 4.2.6.8 and 6.1.1.4'
H H 0.0000 0.0000 'International Tables Vol C Tables 4.2.6.8 and 6.1.1.4'
O O 0.0106 0.0060 'International Tables Vol C Tables 4.2.6.8 and 6.1.1.4'

loop_
_geom_angle_atom_site_label_1
_geom_angle_atom_site_label_2
_geom_angle_atom_site_label_3
_geom_angle
_geom_angle_site_symmetry_1
_geom_angle_site_symmetry_3
C4B O1B C1B 108.0(9) . .
O1B C1B C2B 108.8(8) . .
C1B C2B C3B 106.8(7) . .
C4B C3B C2B 106.8(8) . .
O1B C4B C3B 108.8(9) . .
C1BA O1BA C4BA 109.1(8) . .
O1BA C1BA C2BA 108.2(8) . .
C1BA C2BA C3BA 107.4(7) . .
C4BA C3BA C2BA 107.0(8) . .
O1BA C4BA C3BA 108.3(8) . .
C4BB O1BB C1BB 107.7(8) . .
O1BB C1BB C2BB 109.0(8) . .
C1BB C2BB C3BB 106.7(7) . .
C4BB C3BB C2BB 106.9(8) . .
O1BB C4BB C3BB 108.9(9) . .
C4A O1A C1A 106.7(7) . .
O1A C1A C2A 107.6(6) . .
C1A C2A C3A 106.8(6) . .
C4A C3A C2A 106.1(7) . .
O1A C4A C3A 108.6(8) . .
C4AA O1AA C1AA 107.4(8) . .
O1AA C1AA C2AA 107.5(8) . .
C1AA C2AA C3AA 106.3(8) . .
C4AA C3AA C2AA 106.7(8) . .
O1AA C4AA C3AA 108.5(8) . .
O1 C1 C6 121.49(17) . .
O1 C1 C2 116.34(17) . .
C6 C1 C2 122.17(18) . .
C3 C2 C1 117.98(18) . .
C3 C2 C7 120.82(18) . 4
C1 C2 C7 121.02(17) . 4
C2 C3 C4 121.23(19) . .
C5 C4 C3 119.24(19) . .
C5 C4 C8 121.1(3) . .
C3 C4 C8 119.6(3) . .
C5 C4 C8A 123.3(7) . .
C3 C4 C8A 116.9(7) . .
C8 C4 C8A 8.0(8) . .
C5 C4 C8B 122.2(3) . .
C3 C4 C8B 118.5(3) . .
C8 C4 C8B 3.0(5) . .
C8A C4 C8B 5.1(9) . .
C5 C4 C8C 106.7(6) . .
C3 C4 C8C 133.3(6) . .
C8 C4 C8C 16.4(6) . .
C8A C4 C8C 16.6(8) . .
C8B C4 C8C 16.2(6) . .
C6 C5 C4 121.21(19) . .
C5 C6 C1 118.15(18) . .
C5 C6 C7 118.94(18) . .
C1 C6 C7 122.81(17) . .
C2 C7 C6 110.96(16) 3 .
O2 C8 C4 118.1(5) . .
O2 C8 C9 121.6(6) . .
C4 C8 C9 120.3(5) . .
C10 C9 C8 114.1(6) . .
C9 C10 C11 115.2(7) . .
C10 C11 C12 112.6(9) . .
C13 C12 C11 107.9(9) . .
O2A C8A C4 134.0(15) . .
O2A C8A C9A 90.6(13) . .
C4 C8A C9A 123.1(13) . .
C10A C9A C8A 106.9(14) . .
C9A C10A C11A 116.2(13) . .
C10A C11A C12A 102.2(12) . .
C13A C12A C11A 117.1(16) . .
O2B C8B C9B 120.7(7) . .
O2B C8B C4 120.5(6) . .
C9B C8B C4 116.8(6) . .
C10B C9B C8B 114.4(6) . .
C9B C10B C11B 113.1(8) . .
C10B C11B C12B 116.1(8) . .
C11B C12B C13B 112.7(8) . .
C9C C8C O2C 127.7(17) . .
C9C C8C C4 132.5(15) . .
O2C C8C C4 78.9(10) . .
C10C C9C C8C 100.3(15) . .
C11C C10C C9C 110.9(15) . .
C10C C11C C12C 111.7(16) . .
C11C C12C C13C 109(3) . .

loop_
_geom_bond_atom_site_label_1
_geom_bond_atom_site_label_2
_geom_bond_distance
_geom_bond_site_symmetry_2
O1B C4B 1.432(10) .
O1B C1B 1.432(9) .
C1B C2B 1.462(9) .
C2B C3B 1.471(9) .
C3B C4B 1.461(9) .
O1BA C1BA 1.433(9) .
O1BA C4BA 1.434(9) .
C1BA C2BA 1.461(9) .
C2BA C3BA 1.470(9) .
C3BA C4BA 1.464(9) .
O1BB C4BB 1.433(10) .
O1BB C1BB 1.434(9) .
C1BB C2BB 1.463(9) .
C2BB C3BB 1.472(9) .
C3BB C4BB 1.460(8) .
O1A C4A 1.432(9) .
O1A C1A 1.438(8) .
C1A C2A 1.461(7) .
C2A C3A 1.471(9) .
C3A C4A 1.464(8) .
O1AA C4AA 1.433(9) .
O1AA C1AA 1.434(9) .
C1AA C2AA 1.471(8) .
C2AA C3AA 1.471(9) .
C3AA C4AA 1.464(9) .
O1 C1 1.376(2) .
C1 C6 1.395(3) .
C1 C2 1.403(3) .
C2 C3 1.378(3) .
C2 C7 1.514(3) 4
C3 C4 1.396(3) .
C4 C5 1.395(3) .
C4 C8 1.422(7) .
C4 C8A 1.460(17) .
C4 C8B 1.552(8) .
C4 C8C 1.92(2) .
C5 C6 1.379(3) .
C6 C7 1.522(3) .
C7 C2 1.513(3) 3
O2 C8 1.251(8) .
C8 C9 1.536(9) .
C9 C10 1.508(9) .
C10 C11 1.511(11) .
C11 C12 1.550(13) .
C12 C13 1.548(12) .
O2A C8A 1.18(2) .
C8A C9A 1.540(16) .
C9A C10A 1.528(15) .
C10A C11A 1.538(16) .
C11A C12A 1.562(16) .
C12A C13A 1.529(16) .
O2B C8B 1.206(10) .
C8B C9B 1.540(9) .
C9B C10B 1.507(10) .
C10B C11B 1.514(12) .
C11B C12B 1.528(10) .
C12B C13B 1.551(11) .
O2C C8C 1.79(3) .
C8C C9C 1.557(17) .
C9C C10C 1.539(17) .
C10C C11C 1.527(17) .
C11C C12C 1.531(17) .
C12C C13C 1.531(18) .
